data_4130142
loop_
_publ_author_name
'Suzuki, Yoshimasa'
'Nakamura, Taiki'
'Iida, Hiroki'
'Ousaka, Naoki'
'Yashima, Eiji'

_publ_section_title
;
 Allosteric Regulation of Unidirectional Spring-like Motion of
 Double-Stranded Helicates.
;
_journal_issue 14
_journal_name_full 'Journal of the American Chemical Society'
_journal_page_first 4852
_journal_page_last 4859
_journal_paper_doi 10.1021/jacs.6b00787
_journal_volume 138
_journal_year 2016
_chemical_formula_sum 'C122 H156 B2 N6 O12'
_chemical_formula_weight 1920.15
_space_group_IT_number 4
_space_group_name_Hall 'P 2yb'
_space_group_name_H-M_alt 'P 1 21 1'
_symmetry_cell_setting monoclinic
_symmetry_space_group_name_H-M 'P 1 21 1'
_atom_sites_solution_hydrogens geom
_atom_sites_solution_primary direct
_atom_sites_solution_secondary difmap
_audit_creation_method SHELXL-97
_cell_angle_alpha 90.00
_cell_angle_beta 102.476(2)
_cell_angle_gamma 90.00
_cell_formula_units_Z 2
_cell_length_a 16.291(2)
_cell_length_b 15.030(2)
_cell_length_c 24.604(4)
_cell_measurement_reflns_used 16096
_cell_measurement_temperature 103(2)
_cell_measurement_theta_max 27.5670
_cell_measurement_theta_min 2.9980
_cell_volume 5882.1(14)
_computing_cell_refinement 'CrystalClear (Rigaku Inc., 2008)'
_computing_data_collection 'CrystalClear (Rigaku Inc., 2008)'
_computing_data_reduction 'CrystalClear (Rigaku Inc., 2008)'
_computing_molecular_graphics 'Yadokari-XG 2009'
_computing_publication_material 'Yadokari-XG 2009'
_computing_structure_refinement 'SHELXL-97 (Sheldrick, 1997)'
_computing_structure_solution SIR2004
_diffrn_ambient_temperature 103(2)
_diffrn_detector_area_resol_mean 28.5714
_diffrn_measured_fraction_theta_full 0.992
_diffrn_measured_fraction_theta_max 0.992
_diffrn_measurement_device_type 'Saturn724+ (2x2 bin mode)'
_diffrn_measurement_method dtprofit.ref
_diffrn_radiation_monochromator Confocal
_diffrn_radiation_source 'Rotating Anode'
_diffrn_radiation_type MoK\a
_diffrn_radiation_wavelength 0.71075
_diffrn_reflns_av_R_equivalents 0.0622
_diffrn_reflns_av_sigmaI/netI 0.1342
_diffrn_reflns_limit_h_max 21
_diffrn_reflns_limit_h_min -17
_diffrn_reflns_limit_k_max 17
_diffrn_reflns_limit_k_min -19
_diffrn_reflns_limit_l_max 31
_diffrn_reflns_limit_l_min -31
_diffrn_reflns_number 49215
_diffrn_reflns_theta_full 27.47
_diffrn_reflns_theta_max 27.47
_diffrn_reflns_theta_min 3.04
_exptl_absorpt_coefficient_mu 0.069
_exptl_absorpt_correction_T_max 0.9993
_exptl_absorpt_correction_T_min 0.9932
_exptl_absorpt_correction_type multi-scan
_exptl_crystal_colour Colorless
_exptl_crystal_density_diffrn 1.084
_exptl_crystal_density_method 'not measured'
_exptl_crystal_description Block
_exptl_crystal_F_000 2072
_exptl_crystal_size_max 0.10
_exptl_crystal_size_mid 0.09
_exptl_crystal_size_min 0.01
_refine_diff_density_max 0.748
_refine_diff_density_min -0.365
_refine_diff_density_rms 0.075
_refine_ls_abs_structure_details 'Flack H D (1983), Acta Cryst. A39, 876-881'
_refine_ls_abs_structure_Flack -0.4(15)
_refine_ls_extinction_method none
_refine_ls_goodness_of_fit_ref 1.111
_refine_ls_hydrogen_treatment mixed
_refine_ls_matrix_type full
_refine_ls_number_parameters 1426
_refine_ls_number_reflns 26180
_refine_ls_number_restraints 145
_refine_ls_restrained_S_all 1.123
_refine_ls_R_factor_all 0.1649
_refine_ls_R_factor_gt 0.1161
_refine_ls_shift/su_max 0.003
_refine_ls_shift/su_mean 0.000
_refine_ls_structure_factor_coef Fsqd
_refine_ls_weighting_details 'calc w=1/[?^2^(Fo^2^)+(0.1322P)^2^+1.6326P] where P=(Fo^2^+2Fc^2^)/3'
_refine_ls_weighting_scheme calc
_refine_ls_wR_factor_gt 0.2697
_refine_ls_wR_factor_ref 0.3025
_reflns_number_gt 16994
_reflns_number_total 26180
_reflns_threshold_expression >2sigma(I)
_cod_data_source_file ja6b00787_si_002.cif
_cod_data_source_block sy430x
_cod_depositor_comments
;
The following automatic conversions were performed:

data item '_exptl_absorpt_correction_type' value 'Multi-scan' was
changed to 'multi-scan' in accordance with the
/home/saulius/struct/COD-crude-data/automatic-downloads/DataCite-retrospective/ACS/depositions/lib/dictionaries/cif_core.dic
dictionary named 'cif_core.dic' version 2.4.2 last updated on
2011-04-26.

Automatic conversion script
Id: cif_fix_values 6909 2019-04-08 15:41:33Z antanas 
;
_cod_original_cell_volume 5881.7(15)
_cod_original_sg_symbol_H-M P21
_cod_database_code 4130142

loop_
_symmetry_equiv_pos_as_xyz
'x, y, z'
'-x, y+1/2, -z'

loop_
_atom_site_label
_atom_site_type_symbol
_atom_site_fract_x
_atom_site_fract_y
_atom_site_fract_z
_atom_site_U_iso_or_equiv
_atom_site_adp_type
_atom_site_occupancy
_atom_site_symmetry_multiplicity
_atom_site_calc_flag
_atom_site_refinement_flags
_atom_site_disorder_assembly
_atom_site_disorder_group
C1 C -0.1353(3) 0.2298(4) 0.5249(2) 0.0322(12) Uani 1 1 d . . .
C2 C -0.2026(4) 0.1775(4) 0.5331(2) 0.0337(12) Uani 1 1 d . . .
C3 C -0.2791(3) 0.1841(4) 0.4965(2) 0.0321(12) Uani 1 1 d . . .
H3 H -0.3238 0.1475 0.5026 0.038 Uiso 1 1 calc R . .
C4 C -0.2946(3) 0.2407(4) 0.4514(2) 0.0381(13) Uani 1 1 d . A .
C5 C -0.2252(4) 0.2939(4) 0.4434(2) 0.0426(14) Uani 1 1 d . . .
H5 H -0.2327 0.3339 0.4128 0.051 Uiso 1 1 calc R . .
C6 C -0.1476(3) 0.2879(4) 0.4793(2) 0.0325(12) Uani 1 1 d . . .
H6 H -0.1023 0.3234 0.4731 0.039 Uiso 1 1 calc R . .
C7 C -0.3786(4) 0.2451(5) 0.4102(3) 0.0492(16) Uani 1 1 d . . .
C8A C -0.4457(8) 0.1849(12) 0.4269(9) 0.081(7) Uani 0.503(13) 1 d P A 1
H8A H -0.4254 0.1234 0.4305 0.122 Uiso 0.503(13) 1 calc PR A 1
H8A0 H -0.4978 0.1881 0.3983 0.122 Uiso 0.503(13) 1 calc PR A 1
H8A1 H -0.4565 0.2051 0.4626 0.122 Uiso 0.503(13) 1 calc PR A 1
C9A C -0.4078(10) 0.3446(13) 0.4044(8) 0.081(7) Uani 0.503(13) 1 d P A 1
H9A H -0.4564 0.3504 0.3732 0.121 Uiso 0.503(13) 1 calc PR A 1
H9A0 H -0.3618 0.3820 0.3976 0.121 Uiso 0.503(13) 1 calc PR A 1
H9A1 H -0.4236 0.3638 0.4388 0.121 Uiso 0.503(13) 1 calc PR A 1
C10A C -0.3677(9) 0.2122(11) 0.3514(6) 0.063(5) Uani 0.503(13) 1 d P A 1
H10A H -0.3429 0.1525 0.3549 0.095 Uiso 0.503(13) 1 calc PR A 1
H10B H -0.3306 0.2532 0.3371 0.095 Uiso 0.503(13) 1 calc PR A 1
H10C H -0.4227 0.2104 0.3257 0.095 Uiso 0.503(13) 1 calc PR A 1
C8B C -0.4044(8) 0.1483(10) 0.3894(7) 0.057(4) Uani 0.497(13) 1 d P A 2
H8B H -0.3977 0.1082 0.4215 0.086 Uiso 0.497(13) 1 calc PR A 2
H8B0 H -0.3685 0.1282 0.3647 0.086 Uiso 0.497(13) 1 calc PR A 2
H8B1 H -0.4633 0.1481 0.3692 0.086 Uiso 0.497(13) 1 calc PR A 2
C9B C -0.4476(9) 0.2772(12) 0.4426(7) 0.071(5) Uani 0.497(13) 1 d P A 2
H9B H -0.5038 0.2663 0.4197 0.107 Uiso 0.497(13) 1 calc PR A 2
H9B0 H -0.4406 0.3410 0.4506 0.107 Uiso 0.497(13) 1 calc PR A 2
H9B1 H -0.4411 0.2442 0.4777 0.107 Uiso 0.497(13) 1 calc PR A 2
C10B C -0.3832(10) 0.3037(13) 0.3605(7) 0.077(6) Uani 0.497(13) 1 d PU A 2
H10D H -0.3337 0.3424 0.3665 0.115 Uiso 0.497(13) 1 calc PR A 2
H10E H -0.4341 0.3402 0.3551 0.115 Uiso 0.497(13) 1 calc PR A 2
H10F H -0.3848 0.2668 0.3274 0.115 Uiso 0.497(13) 1 calc PR A 2
C11 C -0.1925(3) 0.1127(3) 0.5807(2) 0.0301(11) Uani 1 1 d . . .
C12 C -0.1225(3) 0.0550(4) 0.5915(2) 0.0300(11) Uani 1 1 d . . .
C13 C -0.1222(3) -0.0193(3) 0.6272(2) 0.0294(11) Uani 1 1 d . . .
C14 C -0.1905(3) -0.0270(4) 0.6534(2) 0.0314(12) Uani 1 1 d . . .
H14 H -0.1913 -0.0768 0.6771 0.038 Uiso 1 1 calc R . .
C15 C -0.2563(4) 0.0323(4) 0.6472(2) 0.0373(13) Uani 1 1 d . . .
C16 C -0.2572(4) 0.1026(4) 0.6084(2) 0.0348(12) Uiso 1 1 d . . .
H16 H -0.3030 0.1432 0.6014 0.042 Uiso 1 1 calc R . .
C17 C -0.3296(4) 0.0205(4) 0.6764(3) 0.0434(15) Uani 1 1 d . . .
C18 C -0.3017(6) -0.0236(10) 0.7319(5) 0.123(5) Uani 1 1 d . . .
H18 H -0.3511 -0.0428 0.7455 0.185 Uiso 1 1 calc R . .
H18A H -0.2689 0.0186 0.7583 0.185 Uiso 1 1 calc R . .
H18B H -0.2669 -0.0754 0.7281 0.185 Uiso 1 1 calc R . .
C19 C -0.3959(6) -0.0351(10) 0.6418(5) 0.138(6) Uani 1 1 d . . .
H19 H -0.3698 -0.0838 0.6251 0.207 Uiso 1 1 calc R . .
H19A H -0.4296 0.0015 0.6122 0.207 Uiso 1 1 calc R . .
H19B H -0.4322 -0.0596 0.6651 0.207 Uiso 1 1 calc R . .
C20 C -0.3612(8) 0.1089(6) 0.6916(6) 0.128(5) Uani 1 1 d U . .
H20 H -0.3924 0.1385 0.6580 0.192 Uiso 1 1 calc R . .
H20A H -0.3135 0.1461 0.7093 0.192 Uiso 1 1 calc R . .
H20B H -0.3984 0.0999 0.7176 0.192 Uiso 1 1 calc R . .
C21 C -0.0548(3) -0.0854(4) 0.6371(2) 0.0298(11) Uani 1 1 d . . .
C22 C -0.0675(3) -0.1715(4) 0.6587(2) 0.0281(11) Uani 1 1 d . . .
H22 H -0.1225 -0.1893 0.6613 0.034 Uiso 1 1 calc R . .
C23 C -0.0013(3) -0.2288(3) 0.6756(2) 0.0296(11) Uani 1 1 d . . .
N1 N 0.0787(3) -0.2123(3) 0.67088(18) 0.0341(10) Uani 1 1 d . . .
C24 C 0.0894(3) -0.1341(4) 0.6476(2) 0.0334(12) Uani 1 1 d . . .
H24 H 0.1441 -0.1210 0.6421 0.040 Uiso 1 1 calc R . .
C25 C 0.0275(3) -0.0704(4) 0.6307(2) 0.0305(11) Uani 1 1 d . . .
H25 H 0.0410 -0.0163 0.6146 0.037 Uiso 1 1 calc R . .
C26 C -0.0108(4) -0.3149(4) 0.7047(2) 0.0324(12) Uani 1 1 d . . .
C27 C 0.0542(3) -0.3409(3) 0.7470(2) 0.0317(12) Uani 1 1 d . . .
H27 H 0.1027 -0.3042 0.7563 0.038 Uiso 1 1 calc R . .
C28 C 0.0517(3) -0.4190(4) 0.7769(2) 0.0309(11) Uani 1 1 d . . .
C29 C -0.0236(3) -0.4680(4) 0.7613(2) 0.0321(12) Uani 1 1 d . . .
H29 H -0.0309 -0.5217 0.7800 0.039 Uiso 1 1 calc R . .
C30 C -0.0865(3) -0.4376(4) 0.7186(2) 0.0343(12) Uani 1 1 d . . .
H30 H -0.1358 -0.4729 0.7086 0.041 Uiso 1 1 calc R . .
N2 N -0.0836(3) -0.3611(3) 0.68962(18) 0.0320(10) Uani 1 1 d . . .
C31 C 0.1242(3) -0.4425(3) 0.8213(2) 0.0283(11) Uani 1 1 d . . .
C32 C 0.1174(3) -0.4836(4) 0.8722(2) 0.0322(12) Uani 1 1 d . . .
C33 C 0.1900(3) -0.4994(4) 0.9126(2) 0.0308(11) Uani 1 1 d . . .
C34 C 0.2676(3) -0.4689(4) 0.9045(2) 0.0345(12) Uani 1 1 d . . .
H34 H 0.3161 -0.4764 0.9335 0.041 Uiso 1 1 calc R . .
C35 C 0.2760(3) -0.4278(4) 0.8550(2) 0.0357(12) Uani 1 1 d . . .
C36 C 0.2043(3) -0.4176(4) 0.8145(2) 0.0346(12) Uani 1 1 d . . .
H36 H 0.2091 -0.3923 0.7800 0.042 Uiso 1 1 calc R . .
C37 C 0.3601(4) -0.3949(5) 0.8439(3) 0.0484(16) Uani 1 1 d . . .
C38 C 0.4320(4) -0.4070(6) 0.8952(4) 0.071(2) Uani 1 1 d . . .
H38 H 0.4170 -0.3781 0.9274 0.107 Uiso 1 1 calc R . .
H38A H 0.4834 -0.3801 0.8880 0.107 Uiso 1 1 calc R . .
H38B H 0.4414 -0.4706 0.9028 0.107 Uiso 1 1 calc R . .
C39 C 0.3821(5) -0.4410(6) 0.7942(4) 0.074(2) Uani 1 1 d . . .
H39 H 0.3967 -0.5032 0.8036 0.110 Uiso 1 1 calc R . .
H39A H 0.4300 -0.4110 0.7841 0.110 Uiso 1 1 calc R . .
H39B H 0.3336 -0.4388 0.7626 0.110 Uiso 1 1 calc R . .
C40 C 0.3549(5) -0.2937(5) 0.8315(4) 0.063(2) Uani 1 1 d . . .
H40 H 0.3104 -0.2824 0.7985 0.094 Uiso 1 1 calc R . .
H40A H 0.4088 -0.2729 0.8247 0.094 Uiso 1 1 calc R . .
H40B H 0.3422 -0.2619 0.8635 0.094 Uiso 1 1 calc R . .
C41 C 0.1887(3) -0.5494(4) 0.9650(2) 0.0305(12) Uani 1 1 d . . .
C42 C 0.2546(3) -0.6068(4) 0.9879(2) 0.0355(13) Uani 1 1 d . . .
H42 H 0.2979 -0.6155 0.9681 0.043 Uiso 1 1 calc R . .
C43 C 0.2604(3) -0.6519(4) 1.0380(2) 0.0396(14) Uani 1 1 d . . .
C44 C 0.1972(4) -0.6375(4) 1.0660(2) 0.0392(13) Uani 1 1 d . . .
H44 H 0.2010 -0.6646 1.1014 0.047 Uiso 1 1 calc R . .
C45 C 0.1280(4) -0.5844(4) 1.0443(2) 0.0350(12) Uani 1 1 d . . .
H45 H 0.0831 -0.5793 1.0631 0.042 Uiso 1 1 calc R . .
C46 C 0.1254(3) -0.5385(4) 0.9943(2) 0.0332(12) Uani 1 1 d . . .
C47 C 0.3380(4) -0.7104(5) 1.0635(3) 0.0528(18) Uani 1 1 d . . .
C48 C 0.3950(6) -0.7253(9) 1.0238(5) 0.137(6) Uani 1 1 d . . .
H48 H 0.4244 -0.6698 1.0192 0.205 Uiso 1 1 calc R . .
H48A H 0.3616 -0.7443 0.9876 0.205 Uiso 1 1 calc R . .
H48B H 0.4362 -0.7715 1.0386 0.205 Uiso 1 1 calc R . .
C49 C 0.3895(6) -0.6640(6) 1.1127(5) 0.120(5) Uani 1 1 d . . .
H49 H 0.3564 -0.6565 1.1412 0.181 Uiso 1 1 calc R . .
H49A H 0.4064 -0.6054 1.1013 0.181 Uiso 1 1 calc R . .
H49B H 0.4398 -0.6994 1.1278 0.181 Uiso 1 1 calc R . .
C50 C 0.3109(4) -0.7986(5) 1.0805(3) 0.0557(18) Uani 1 1 d . . .
H50 H 0.3605 -0.8336 1.0976 0.084 Uiso 1 1 calc R . .
H50A H 0.2792 -0.8299 1.0477 0.084 Uiso 1 1 calc R . .
H50B H 0.2752 -0.7903 1.1075 0.084 Uiso 1 1 calc R . .
O1 O -0.0575(2) 0.2314(3) 0.56105(15) 0.0347(9) Uani 1 1 d . . .
O2 O -0.0583(2) 0.0688(2) 0.56451(14) 0.0287(8) Uani 1 1 d . . .
O3 O 0.0399(2) -0.5108(2) 0.87668(14) 0.0314(8) Uani 1 1 d . . .
O4 O 0.0601(2) -0.4802(2) 0.97738(14) 0.0332(9) Uani 1 1 d . . .
B1 B -0.0058(4) 0.1500(4) 0.5747(2) 0.0323(13) Uani 1 1 d . . .
B2 B -0.0006(4) -0.4960(4) 0.9246(2) 0.0292(13) Uani 1 1 d . . .
C51 C 0.1163(3) 0.1937(4) 0.5389(2) 0.0318(12) Uani 1 1 d . . .
C52 C 0.1817(3) 0.2028(4) 0.5863(2) 0.0307(11) Uani 1 1 d . . .
C53 C 0.2494(4) 0.2589(4) 0.5826(3) 0.0398(14) Uani 1 1 d . . .
H53 H 0.2929 0.2667 0.6148 0.048 Uiso 1 1 calc R . .
C54 C 0.2560(4) 0.3034(4) 0.5345(3) 0.0374(13) Uani 1 1 d . . .
C55 C 0.1900(4) 0.2922(4) 0.4876(2) 0.0399(13) Uani 1 1 d . . .
H55 H 0.1926 0.3210 0.4536 0.048 Uiso 1 1 calc R . .
C56 C 0.1198(4) 0.2385(4) 0.4907(2) 0.0357(12) Uani 1 1 d . . .
H56 H 0.0747 0.2333 0.4591 0.043 Uiso 1 1 calc R . .
C57 C 0.3322(4) 0.3603(4) 0.5301(3) 0.0481(16) Uani 1 1 d . . .
C58 C 0.3937(8) 0.3626(12) 0.5797(6) 0.176(7) Uani 1 1 d U . .
H58 H 0.4346 0.4094 0.5773 0.264 Uiso 1 1 calc . . .
H58A H 0.4224 0.3050 0.5854 0.264 Uiso 1 1 calc . . .
H58B H 0.3671 0.3750 0.6110 0.264 Uiso 1 1 calc . . .
C59 C 0.3784(8) 0.3120(9) 0.4885(7) 0.152(6) Uani 1 1 d . . .
H59 H 0.4047 0.2573 0.5056 0.228 Uiso 1 1 calc R . .
H59A H 0.4216 0.3514 0.4797 0.228 Uiso 1 1 calc R . .
H59B H 0.3375 0.2973 0.4542 0.228 Uiso 1 1 calc R . .
C60 C 0.3076(6) 0.4478(7) 0.5035(5) 0.100(3) Uani 1 1 d . . .
H60 H 0.2835 0.4851 0.5288 0.149 Uiso 1 1 calc R . .
H60A H 0.2657 0.4388 0.4688 0.149 Uiso 1 1 calc R . .
H60B H 0.3572 0.4772 0.4954 0.149 Uiso 1 1 calc R . .
C61 C 0.1840(3) 0.1506(3) 0.6381(2) 0.0297(11) Uani 1 1 d . . .
C62 C 0.2614(4) 0.1181(4) 0.6678(2) 0.0374(13) Uani 1 1 d . . .
H62 H 0.3095 0.1251 0.6522 0.045 Uiso 1 1 calc R . .
C63 C 0.2709(3) 0.0760(4) 0.7191(2) 0.0379(13) Uani 1 1 d . . .
C64 C 0.1989(3) 0.0653(4) 0.7399(2) 0.0339(12) Uani 1 1 d . . .
H64 H 0.2037 0.0370 0.7749 0.041 Uiso 1 1 calc R . .
C65 C 0.1190(3) 0.0944(3) 0.7115(2) 0.0285(11) Uani 1 1 d . . .
C66 C 0.1111(3) 0.1377(4) 0.6597(2) 0.0283(11) Uani 1 1 d . . .
C67 C 0.3539(4) 0.0357(4) 0.7504(3) 0.0431(14) Uani 1 1 d . . .
C68 C 0.4256(5) 0.0522(7) 0.7235(4) 0.083(3) Uani 1 1 d . . .
H68 H 0.4169 0.0193 0.6883 0.125 Uiso 1 1 calc R . .
H68A H 0.4778 0.0322 0.7482 0.125 Uiso 1 1 calc R . .
H68B H 0.4294 0.1160 0.7161 0.125 Uiso 1 1 calc R . .
C69 C 0.3428(6) -0.0623(6) 0.7578(6) 0.122(5) Uani 1 1 d . . .
H69 H 0.3251 -0.0905 0.7212 0.184 Uiso 1 1 calc R . .
H69A H 0.2999 -0.0721 0.7796 0.184 Uiso 1 1 calc R . .
H69B H 0.3962 -0.0882 0.7774 0.184 Uiso 1 1 calc R . .
C70 C 0.3754(6) 0.0730(9) 0.8092(4) 0.109(4) Uani 1 1 d . . .
H70 H 0.4265 0.0442 0.8302 0.164 Uiso 1 1 calc R . .
H70A H 0.3288 0.0614 0.8276 0.164 Uiso 1 1 calc R . .
H70B H 0.3847 0.1373 0.8078 0.164 Uiso 1 1 calc R . .
C71 C 0.0466(3) 0.0709(4) 0.7366(2) 0.0316(12) Uani 1 1 d . . .
C72 C 0.0504(3) -0.0077(3) 0.7665(2) 0.0295(11) Uani 1 1 d . . .
H72 H 0.0981 -0.0451 0.7692 0.035 Uiso 1 1 calc R . .
C73 C -0.0130(4) -0.0335(4) 0.7924(2) 0.0325(12) Uani 1 1 d . . .
N3 N -0.0836(3) 0.0153(3) 0.78955(18) 0.0331(10) Uani 1 1 d . . .
C74 C -0.0867(4) 0.0914(4) 0.7601(2) 0.0354(12) Uani 1 1 d . . .
H74 H -0.1357 0.1269 0.7571 0.042 Uiso 1 1 calc R . .
C75 C -0.0253(3) 0.1225(4) 0.7340(2) 0.0302(11) Uani 1 1 d . . .
H75 H -0.0318 0.1777 0.7147 0.036 Uiso 1 1 calc R . .
C76 C -0.0014(3) -0.1191(4) 0.8235(2) 0.0314(12) Uani 1 1 d . . .
C77 C -0.0681(3) -0.1766(4) 0.8236(2) 0.0305(11) Uani 1 1 d . . .
H77 H -0.1238 -0.1586 0.8073 0.037 Uiso 1 1 calc R . .
C78 C -0.0531(3) -0.2621(3) 0.8481(2) 0.0272(11) Uani 1 1 d . . .
C79 C 0.0291(3) -0.2796(4) 0.8755(2) 0.0313(12) Uani 1 1 d . . .
H79 H 0.0432 -0.3337 0.8953 0.038 Uiso 1 1 calc R . .
C80 C 0.0907(4) -0.2160(4) 0.8733(2) 0.0375(13) Uani 1 1 d . . .
H80 H 0.1466 -0.2301 0.8918 0.045 Uiso 1 1 calc R . .
N4 N 0.0787(3) -0.1377(3) 0.84803(18) 0.0349(10) Uani 1 1 d . . .
C81 C -0.1216(3) -0.3298(4) 0.8406(2) 0.0290(11) Uani 1 1 d . . .
C82 C -0.1905(3) -0.3202(4) 0.7967(2) 0.0302(11) Uani 1 1 d . . .
H82 H -0.1929 -0.2697 0.7733 0.036 Uiso 1 1 calc R . .
C83 C -0.2568(3) -0.3816(4) 0.7855(2) 0.0320(12) Uani 1 1 d . . .
C84 C -0.2540(3) -0.4520(4) 0.8227(2) 0.0305(11) Uani 1 1 d . . .
H84 H -0.2986 -0.4941 0.8167 0.037 Uiso 1 1 calc R . .
C85 C -0.1872(3) -0.4625(3) 0.8688(2) 0.0307(11) Uani 1 1 d . . .
C86 C -0.1180(3) -0.4040(3) 0.87609(19) 0.0269(11) Uani 1 1 d . . .
C87 C -0.3317(4) -0.3696(4) 0.7357(2) 0.0378(13) Uani 1 1 d . . .
C88 C -0.3590(8) -0.4552(6) 0.7095(5) 0.149(6) Uani 1 1 d U . .
H88 H -0.3684 -0.4974 0.7379 0.223 Uiso 1 1 calc R . .
H88A H -0.3156 -0.4785 0.6913 0.223 Uiso 1 1 calc R . .
H88B H -0.4115 -0.4470 0.6817 0.223 Uiso 1 1 calc R . .
C89 C -0.4024(6) -0.3330(12) 0.7555(4) 0.152(6) Uani 1 1 d U . .
H89 H -0.4455 -0.3129 0.7237 0.228 Uiso 1 1 calc R . .
H89A H -0.3833 -0.2825 0.7802 0.228 Uiso 1 1 calc R . .
H89B H -0.4260 -0.3788 0.7760 0.228 Uiso 1 1 calc R . .
C90 C -0.3119(7) -0.3114(9) 0.6913(4) 0.123(5) Uani 1 1 d U . .
H90 H -0.2651 -0.3371 0.6773 0.184 Uiso 1 1 calc R . .
H90A H -0.2961 -0.2521 0.7066 0.184 Uiso 1 1 calc R . .
H90B H -0.3614 -0.3067 0.6607 0.184 Uiso 1 1 calc R . .
C91 C -0.1928(3) -0.5316(4) 0.9122(2) 0.0312(12) Uani 1 1 d . . .
C92 C -0.2696(3) -0.5441(4) 0.9280(2) 0.0387(13) Uani 1 1 d . . .
H92 H -0.3162 -0.5091 0.9101 0.046 Uiso 1 1 calc R . .
C93 C -0.2818(3) -0.6037(4) 0.9678(3) 0.0394(13) Uani 1 1 d . . .
C94 C -0.2111(4) -0.6543(5) 0.9928(3) 0.0480(16) Uani 1 1 d . . .
H94 H -0.2169 -0.6972 1.0201 0.058 Uiso 1 1 calc R . .
C95 C -0.1355(4) -0.6441(4) 0.9797(2) 0.0361(13) Uani 1 1 d . . .
H95 H -0.0892 -0.6793 0.9978 0.043 Uiso 1 1 calc R . .
C96 C -0.1249(3) -0.5823(4) 0.9395(2) 0.0288(11) Uani 1 1 d . . .
C97 C -0.3679(4) -0.6134(5) 0.9828(3) 0.0561(18) Uani 1 1 d . . .
C98 C -0.3666(6) -0.6713(10) 1.0298(6) 0.141(5) Uani 1 1 d U . .
H98 H -0.4176 -0.6618 1.0441 0.212 Uiso 1 1 calc R . .
H98A H -0.3171 -0.6580 1.0591 0.212 Uiso 1 1 calc R . .
H98B H -0.3644 -0.7334 1.0181 0.212 Uiso 1 1 calc R . .
C99 C -0.4353(5) -0.6325(9) 0.9331(5) 0.111(4) Uani 1 1 d . . .
H99 H -0.4300 -0.6939 0.9210 0.166 Uiso 1 1 calc R . .
H99A H -0.4302 -0.5916 0.9030 0.166 Uiso 1 1 calc R . .
H99B H -0.4903 -0.6245 0.9425 0.166 Uiso 1 1 calc R . .
C100 C -0.3936(7) -0.5185(9) 1.0034(5) 0.116(4) Uani 1 1 d . . .
H100 H -0.4489 -0.5228 1.0129 0.174 Uiso 1 1 calc R . .
H101 H -0.3959 -0.4746 0.9737 0.174 Uiso 1 1 calc R . .
H102 H -0.3517 -0.4999 1.0363 0.174 Uiso 1 1 calc R . .
O5 O 0.0518(2) 0.1363(2) 0.53839(15) 0.0339(9) Uani 1 1 d . . .
O6 O 0.0344(2) 0.1652(2) 0.63300(14) 0.0295(8) Uani 1 1 d . . .
O7 O -0.0532(2) -0.4159(2) 0.92037(14) 0.0275(8) Uani 1 1 d . . .
O8 O -0.0488(2) -0.5790(2) 0.92392(15) 0.0328(8) Uani 1 1 d . . .
N5 N 0.0350(3) -0.5034(3) 0.58550(18) 0.0341(10) Uani 1 1 d . . .
C101 C 0.0660(4) -0.5314(4) 0.6461(2) 0.0355(12) Uani 1 1 d . . .
H103 H 0.0366 -0.4935 0.6694 0.043 Uiso 1 1 calc R . .
C102 C 0.1590(4) -0.5036(4) 0.6586(3) 0.0455(15) Uani 1 1 d . . .
H104 H 0.1946 -0.5531 0.6504 0.055 Uiso 1 1 calc R . .
H105 H 0.1780 -0.4869 0.6982 0.055 Uiso 1 1 calc R . .
C103 C 0.1649(4) -0.4231(4) 0.6207(3) 0.0503(16) Uani 1 1 d . . .
H106 H 0.1805 -0.3685 0.6430 0.060 Uiso 1 1 calc R . .
H107 H 0.2071 -0.4338 0.5979 0.060 Uiso 1 1 calc R . .
C104 C 0.0766(4) -0.4145(4) 0.5837(2) 0.0415(14) Uani 1 1 d . . .
H108 H 0.0445 -0.3673 0.5980 0.050 Uiso 1 1 calc R . .
H109 H 0.0799 -0.3995 0.5451 0.050 Uiso 1 1 calc R . .
C105 C 0.0515(4) -0.6269(4) 0.6595(3) 0.0470(15) Uani 1 1 d . . .
H110 H 0.0781 -0.6659 0.6358 0.056 Uiso 1 1 calc R . .
H111 H 0.0789 -0.6387 0.6988 0.056 Uiso 1 1 calc R . .
O9 O -0.0344(3) -0.6481(3) 0.65100(19) 0.0507(11) Uani 1 1 d . . .
H9 H -0.0476 -0.6828 0.6238 0.076 Uiso 1 1 calc R . .
C106 C 0.0625(4) -0.5675(4) 0.5463(2) 0.0410(14) Uani 1 1 d . . .
H112 H 0.0370 -0.6258 0.5494 0.061 Uiso 1 1 calc R . .
H113 H 0.1239 -0.5730 0.5557 0.061 Uiso 1 1 calc R . .
H114 H 0.0446 -0.5456 0.5080 0.061 Uiso 1 1 calc R . .
C107 C -0.0590(3) -0.4944(4) 0.5688(2) 0.0383(13) Uani 1 1 d . . .
H115 H -0.0787 -0.4551 0.5951 0.057 Uiso 1 1 calc R . .
H116 H -0.0850 -0.5531 0.5691 0.057 Uiso 1 1 calc R . .
H117 H -0.0745 -0.4691 0.5312 0.057 Uiso 1 1 calc R . .
N6 N 0.0417(3) 0.1543(3) 0.92585(18) 0.0351(10) Uani 1 1 d . . .
C108 C 0.0737(4) 0.1792(4) 0.8738(2) 0.0374(13) Uani 1 1 d . . .
H118 H 0.0422 0.1427 0.8421 0.045 Uiso 1 1 calc R . .
C109 C 0.1640(4) 0.1466(4) 0.8878(3) 0.0440(14) Uani 1 1 d . . .
H119 H 0.2021 0.1947 0.9055 0.053 Uiso 1 1 calc R . .
H120 H 0.1817 0.1271 0.8537 0.053 Uiso 1 1 calc R . .
C110 C 0.1665(4) 0.0682(4) 0.9282(3) 0.0465(15) Uani 1 1 d . . .
H121 H 0.1807 0.0122 0.9111 0.056 Uiso 1 1 calc R . .
H122 H 0.2088 0.0787 0.9631 0.056 Uiso 1 1 calc R . .
C111 C 0.0779(4) 0.0635(4) 0.9397(3) 0.0422(14) Uani 1 1 d . . .
H123 H 0.0438 0.0178 0.9160 0.051 Uiso 1 1 calc R . .
H124 H 0.0802 0.0489 0.9792 0.051 Uiso 1 1 calc R . .
C112 C 0.0647(4) 0.2755(4) 0.8568(3) 0.0441(14) Uani 1 1 d . . .
H125 H 0.0937 0.3130 0.8882 0.053 Uiso 1 1 calc R . .
H126 H 0.0922 0.2854 0.8252 0.053 Uiso 1 1 calc R . .
O10 O -0.0205(3) 0.3018(3) 0.84119(18) 0.0534(12) Uani 1 1 d . . .
H10 H -0.0298 0.3426 0.8623 0.080 Uiso 1 1 calc R . .
C113 C -0.0531(4) 0.1508(5) 0.9161(3) 0.0449(15) Uani 1 1 d . . .
H127 H -0.0694 0.1255 0.9489 0.067 Uiso 1 1 calc R . .
H128 H -0.0753 0.1136 0.8836 0.067 Uiso 1 1 calc R . .
H129 H -0.0760 0.2111 0.9096 0.067 Uiso 1 1 calc R . .
C114 C 0.0730(4) 0.2175(4) 0.9737(2) 0.0419(14) Uani 1 1 d . . .
H130 H 0.0596 0.1934 1.0077 0.063 Uiso 1 1 calc R . .
H131 H 0.0458 0.2755 0.9653 0.063 Uiso 1 1 calc R . .
H132 H 0.1341 0.2245 0.9790 0.063 Uiso 1 1 calc R . .
C115 C 0.4774(10) 0.8256(11) 0.2512(10) 0.127(9) Uani 0.610(6) 1 d PD B 3
H133 H 0.4540 0.8766 0.2282 0.191 Uiso 0.61 1 calc P B 3
H134 H 0.4576 0.8265 0.2861 0.191 Uiso 0.61 1 calc P B 3
H135 H 0.4592 0.7703 0.2311 0.191 Uiso 0.61 1 calc P B 3
C116 C 0.5647(10) 0.8303(8) 0.2630(5) 0.076(4) Uani 0.610(6) 1 d PD B 3
H136 H 0.5818 0.8885 0.2807 0.092 Uiso 0.610(6) 1 calc PR B 3
H137 H 0.5871 0.7834 0.2904 0.092 Uiso 0.610(6) 1 calc PR B 3
O11C O 0.6005(3) 0.8213(4) 0.2194(3) 0.0346(16) Uani 0.610(6) 1 d PD B 3
C117 C 0.6847(8) 0.8261(9) 0.2291(9) 0.121(8) Uani 0.610(6) 1 d PD B 3
H138 H 0.7072 0.7785 0.2561 0.145 Uiso 0.610(6) 1 calc PR B 3
H139 H 0.7015 0.8835 0.2480 0.145 Uiso 0.610(6) 1 calc PR B 3
C118 C 0.7252(12) 0.8193(11) 0.1854(13) 0.210(18) Uani 0.610(6) 1 d PD B 3
H140 H 0.7279 0.7567 0.1748 0.316 Uiso 0.61 1 calc P B 3
H141 H 0.7823 0.8432 0.1968 0.316 Uiso 0.61 1 calc P B 3
H142 H 0.6941 0.8533 0.1535 0.316 Uiso 0.61 1 calc P B 3
C119 C -0.3380(10) -0.6499(9) 0.5975(7) 0.081(5) Uani 0.610(6) 1 d PD B 3
H143 H -0.3275 -0.6397 0.5602 0.122 Uiso 0.610(6) 1 calc PR B 3
H144 H -0.3728 -0.6015 0.6069 0.122 Uiso 0.610(6) 1 calc PR B 3
H145 H -0.3675 -0.7066 0.5980 0.122 Uiso 0.610(6) 1 calc PR B 3
C120 C -0.2623(10) -0.6524(9) 0.6360(7) 0.098(6) Uani 0.610(6) 1 d PD B 3
H146 H -0.2323 -0.5953 0.6354 0.118 Uiso 0.610(6) 1 calc PR B 3
H147 H -0.2266 -0.7004 0.6261 0.118 Uiso 0.610(6) 1 calc PR B 3
O12C O -0.2763(7) -0.6680(6) 0.6905(5) 0.099(4) Uani 0.610(6) 1 d PD B 3
C121 C -0.1987(9) -0.6764(10) 0.7315(7) 0.076(5) Uani 0.610(6) 1 d PD B 3
H148 H -0.1646 -0.7268 0.7225 0.091 Uiso 0.610(6) 1 calc PR B 3
H149 H -0.1650 -0.6211 0.7341 0.091 Uiso 0.610(6) 1 calc PR B 3
C122 C -0.2260(9) -0.6921(8) 0.7803(7) 0.106(8) Uani 0.610(6) 1 d PD B 3
H150 H -0.1773 -0.6990 0.8112 0.159 Uiso 0.610(6) 1 calc PR B 3
H151 H -0.2598 -0.7466 0.7763 0.159 Uiso 0.610(6) 1 calc PR B 3
H152 H -0.2602 -0.6419 0.7877 0.159 Uiso 0.610(6) 1 calc PR B 3
C123 C -0.5027(9) -0.4327(10) 0.4894(7) 0.040(4) Uani 0.390(6) 1 d PDU B 4
H153 H -0.5526 -0.4065 0.4653 0.060 Uiso 0.390(6) 1 calc PR B 4
H154 H -0.4855 -0.3962 0.5230 0.060 Uiso 0.390(6) 1 calc PR B 4
H155 H -0.5157 -0.4931 0.5000 0.060 Uiso 0.390(6) 1 calc PR B 4
C124 C -0.4233(13) -0.437(3) 0.4547(9) 0.161(14) Uani 0.390(6) 1 d PDU B 4
H156 H -0.4255 -0.4914 0.4319 0.193 Uiso 0.390(6) 1 calc PR B 4
H157 H -0.4222 -0.3836 0.4312 0.193 Uiso 0.390(6) 1 calc PR B 4
O11D O -0.3598(9) -0.4379(8) 0.4986(6) 0.067(4) Uani 0.390(6) 1 d PDU B 4
C125 C -0.2931(15) -0.4440(18) 0.5406(11) 0.126(11) Uani 0.390(6) 1 d PDU B 4
H158 H -0.2928 -0.4017 0.5715 0.151 Uiso 0.390(6) 1 calc PR B 4
H159 H -0.2382 -0.4455 0.5295 0.151 Uiso 0.390(6) 1 calc PR B 4
C126 C -0.3343(15) -0.5451(14) 0.5490(9) 0.080(6) Uani 0.390(6) 1 d PDU B 4
H160 H -0.3015 -0.5734 0.5827 0.120 Uiso 0.390(6) 1 calc PR B 4
H161 H -0.3326 -0.5825 0.5166 0.120 Uiso 0.390(6) 1 calc PR B 4
H162 H -0.3927 -0.5382 0.5526 0.120 Uiso 0.390(6) 1 calc PR B 4
C127 C -0.4125(11) -0.9446(14) 0.9680(11) 0.081(8) Uani 0.390(6) 1 d PD B 4
H173 H -0.4315 -1.0044 0.9554 0.122 Uiso 0.390(6) 1 calc PR B 4
H174 H -0.4557 -0.9152 0.9837 0.122 Uiso 0.390(6) 1 calc PR B 4
H175 H -0.3603 -0.9488 0.9965 0.122 Uiso 0.390(6) 1 calc PR B 4
C128 C -0.3949(15) -0.8849(17) 0.9136(10) 0.46(7) Uani 0.390(6) 1 d PD B 4
H166 H -0.4297 -0.9071 0.8781 0.550 Uiso 0.390(6) 1 calc PR B 4
H167 H -0.4076 -0.8211 0.9177 0.550 Uiso 0.390(6) 1 calc PR B 4
O12D O -0.3080(15) -0.8979(16) 0.9154(11) 0.179(11) Uani 0.390(6) 1 d PDU B 4
C129 C -0.2724(13) -0.850(2) 0.8760(11) 0.112(9) Uani 0.390(6) 1 d PDU B 4
H168 H -0.2600 -0.9043 0.8564 0.134 Uiso 0.390(6) 1 calc PR B 4
H169 H -0.2186 -0.8382 0.9027 0.134 Uiso 0.390(6) 1 calc PR B 4
C130 C -0.2512(18) -0.7799(18) 0.8271(12) 0.129(10) Uani 0.390(6) 1 d PDU B 4
H170 H -0.1920 -0.7858 0.8252 0.193 Uiso 0.390(6) 1 calc PR B 4
H171 H -0.2624 -0.7186 0.8370 0.193 Uiso 0.390(6) 1 calc PR B 4
H172 H -0.2870 -0.7948 0.7909 0.193 Uiso 0.390(6) 1 calc PR B 4

loop_
_atom_site_aniso_label
_atom_site_aniso_U_11
_atom_site_aniso_U_22
_atom_site_aniso_U_33
_atom_site_aniso_U_23
_atom_site_aniso_U_13
_atom_site_aniso_U_12
C1 0.027(3) 0.037(3) 0.029(3) 0.002(2) 0.001(2) 0.005(2)
C2 0.036(3) 0.033(3) 0.035(3) -0.001(2) 0.012(2) 0.001(2)
C3 0.022(3) 0.035(3) 0.039(3) 0.008(2) 0.004(2) 0.007(2)
C4 0.028(3) 0.046(3) 0.039(3) 0.004(3) 0.006(2) -0.001(3)
C5 0.046(3) 0.042(3) 0.035(3) 0.005(3) -0.002(3) 0.007(3)
C6 0.029(3) 0.038(3) 0.032(3) 0.005(2) 0.009(2) 0.003(2)
C7 0.038(3) 0.059(4) 0.047(4) 0.011(3) 0.002(3) 0.011(3)
C8A 0.025(7) 0.077(12) 0.121(16) 0.023(11) -0.030(8) 0.007(7)
C9A 0.054(10) 0.102(14) 0.068(11) -0.019(10) -0.027(8) 0.036(10)
C10A 0.047(8) 0.073(12) 0.063(10) -0.009(8) -0.005(7) -0.001(8)
C8B 0.030(7) 0.065(10) 0.072(10) -0.006(8) 0.000(7) 0.013(7)
C9B 0.049(9) 0.067(11) 0.079(11) 0.012(9) -0.026(8) 0.001(8)
C10B 0.063(9) 0.096(12) 0.051(9) 0.041(8) -0.031(7) -0.002(9)
C11 0.037(3) 0.027(3) 0.026(2) 0.002(2) 0.006(2) 0.001(2)
C12 0.027(3) 0.039(3) 0.024(2) -0.001(2) 0.007(2) -0.004(2)
C13 0.040(3) 0.027(3) 0.021(2) -0.0007(19) 0.006(2) -0.001(2)
C14 0.032(3) 0.034(3) 0.030(3) -0.001(2) 0.011(2) -0.010(2)
C15 0.033(3) 0.044(3) 0.038(3) -0.008(3) 0.015(2) -0.006(3)
C17 0.037(3) 0.040(3) 0.059(4) 0.004(3) 0.023(3) -0.001(3)
C18 0.087(7) 0.199(13) 0.106(8) 0.069(9) 0.069(7) 0.024(8)
C19 0.074(6) 0.246(16) 0.112(9) -0.088(10) 0.056(6) -0.087(9)
C20 0.170(10) 0.071(6) 0.199(11) -0.003(6) 0.165(9) -0.008(6)
C21 0.027(3) 0.040(3) 0.022(2) -0.001(2) 0.005(2) -0.003(2)
C22 0.026(3) 0.036(3) 0.021(2) 0.001(2) 0.003(2) -0.007(2)
C23 0.038(3) 0.031(3) 0.019(2) 0.000(2) 0.003(2) 0.002(2)
N1 0.037(3) 0.037(3) 0.032(2) 0.004(2) 0.015(2) 0.002(2)
C24 0.034(3) 0.039(3) 0.030(3) -0.001(2) 0.014(2) -0.003(3)
C25 0.033(3) 0.031(3) 0.030(3) 0.000(2) 0.012(2) -0.003(2)
C26 0.039(3) 0.031(3) 0.028(3) 0.001(2) 0.010(2) 0.006(2)
C27 0.035(3) 0.025(3) 0.032(3) -0.005(2) 0.003(2) -0.005(2)
C28 0.036(3) 0.031(3) 0.028(3) -0.004(2) 0.011(2) -0.003(2)
C29 0.035(3) 0.035(3) 0.028(3) 0.004(2) 0.010(2) 0.002(2)
C30 0.029(3) 0.040(3) 0.036(3) -0.005(2) 0.011(2) -0.004(2)
N2 0.034(2) 0.036(2) 0.027(2) 0.0045(19) 0.0068(19) 0.003(2)
C31 0.029(3) 0.028(3) 0.027(2) 0.005(2) 0.003(2) 0.007(2)
C32 0.025(3) 0.037(3) 0.037(3) 0.003(2) 0.012(2) -0.003(2)
C33 0.026(3) 0.040(3) 0.028(3) 0.004(2) 0.008(2) 0.003(2)
C34 0.023(3) 0.035(3) 0.042(3) 0.004(2) 0.002(2) -0.002(2)
C35 0.025(3) 0.036(3) 0.047(3) 0.005(3) 0.009(2) 0.000(2)
C36 0.037(3) 0.037(3) 0.031(3) 0.005(2) 0.010(2) 0.000(2)
C37 0.038(3) 0.056(4) 0.051(4) 0.005(3) 0.009(3) -0.010(3)
C38 0.039(4) 0.073(5) 0.103(6) 0.035(5) 0.016(4) -0.009(4)
C39 0.050(4) 0.086(6) 0.098(6) -0.016(5) 0.044(4) -0.023(4)
C40 0.053(4) 0.053(4) 0.082(5) 0.005(4) 0.015(4) -0.010(3)
C41 0.022(3) 0.040(3) 0.028(3) 0.013(2) 0.004(2) 0.003(2)
C42 0.026(3) 0.045(3) 0.036(3) 0.012(2) 0.010(2) 0.002(2)
C43 0.022(3) 0.046(3) 0.043(3) 0.013(3) -0.011(2) 0.000(2)
C44 0.039(3) 0.045(3) 0.032(3) 0.010(3) 0.006(2) -0.002(3)
C45 0.036(3) 0.043(3) 0.025(2) 0.005(2) 0.004(2) 0.003(3)
C46 0.028(3) 0.036(3) 0.029(3) 0.005(2) -0.008(2) 0.012(2)
C47 0.030(3) 0.055(4) 0.070(4) 0.032(4) 0.003(3) 0.001(3)
C48 0.071(6) 0.197(13) 0.162(11) 0.150(10) 0.072(7) 0.088(7)
C49 0.088(7) 0.053(5) 0.168(11) 0.014(6) -0.087(7) 0.003(5)
C50 0.037(4) 0.061(4) 0.069(5) 0.021(4) 0.011(3) 0.012(3)
O1 0.032(2) 0.035(2) 0.034(2) 0.0026(16) 0.0006(16) 0.0017(17)
O2 0.0253(18) 0.0327(19) 0.0289(18) 0.0018(15) 0.0075(15) -0.0063(15)
O3 0.0291(19) 0.040(2) 0.0262(18) 0.0034(15) 0.0089(15) 0.0001(16)
O4 0.035(2) 0.040(2) 0.0239(17) 0.0015(15) 0.0054(15) 0.0094(17)
B1 0.038(3) 0.031(3) 0.029(3) 0.004(2) 0.009(3) 0.000(3)
B2 0.023(3) 0.038(3) 0.029(3) 0.003(2) 0.011(2) 0.006(3)
C51 0.027(3) 0.033(3) 0.037(3) 0.000(2) 0.010(2) -0.004(2)
C52 0.024(3) 0.034(3) 0.036(3) 0.001(2) 0.011(2) 0.003(2)
C53 0.030(3) 0.044(3) 0.046(3) 0.008(3) 0.008(3) 0.000(3)
C54 0.036(3) 0.032(3) 0.049(3) 0.012(3) 0.020(3) 0.002(2)
C55 0.043(3) 0.039(3) 0.040(3) 0.012(3) 0.015(3) 0.005(3)
C56 0.036(3) 0.044(3) 0.029(3) 0.005(2) 0.010(2) 0.000(3)
C57 0.023(3) 0.046(4) 0.075(4) 0.024(3) 0.009(3) -0.008(3)
C58 0.108(8) 0.260(14) 0.133(9) 0.106(10) -0.035(7) -0.133(9)
C59 0.121(10) 0.111(9) 0.271(19) -0.008(10) 0.145(12) -0.026(8)
C60 0.072(6) 0.093(7) 0.128(9) 0.031(7) 0.008(6) -0.031(5)
C61 0.027(3) 0.027(3) 0.036(3) 0.007(2) 0.010(2) -0.002(2)
C62 0.032(3) 0.038(3) 0.045(3) 0.010(2) 0.014(3) -0.005(2)
C63 0.031(3) 0.047(3) 0.036(3) 0.008(3) 0.007(2) 0.001(3)
C64 0.042(3) 0.032(3) 0.027(3) 0.009(2) 0.006(2) 0.002(3)
C65 0.030(3) 0.029(3) 0.027(2) -0.001(2) 0.008(2) -0.002(2)
C66 0.028(3) 0.032(3) 0.025(2) 0.003(2) 0.005(2) 0.001(2)
C67 0.033(3) 0.050(4) 0.045(3) 0.021(3) 0.006(3) 0.011(3)
C68 0.049(4) 0.114(8) 0.089(6) 0.046(6) 0.018(4) 0.011(5)
C69 0.061(6) 0.066(6) 0.223(14) 0.026(8) -0.008(7) 0.023(5)
C70 0.065(6) 0.197(12) 0.058(5) -0.005(6) -0.003(4) 0.069(7)
C71 0.030(3) 0.036(3) 0.027(2) -0.002(2) 0.002(2) -0.009(2)
C72 0.037(3) 0.029(3) 0.023(2) 0.005(2) 0.007(2) 0.000(2)
C73 0.038(3) 0.038(3) 0.022(2) 0.002(2) 0.007(2) -0.008(3)
N3 0.036(3) 0.035(2) 0.028(2) 0.0030(19) 0.0068(19) -0.005(2)
C74 0.040(3) 0.040(3) 0.029(3) -0.001(2) 0.012(2) 0.003(3)
C75 0.033(3) 0.033(3) 0.023(2) 0.007(2) 0.001(2) 0.002(2)
C76 0.036(3) 0.038(3) 0.022(2) -0.001(2) 0.008(2) -0.003(2)
C77 0.034(3) 0.038(3) 0.018(2) 0.002(2) 0.004(2) 0.005(2)
C78 0.032(3) 0.031(3) 0.021(2) 0.003(2) 0.009(2) -0.004(2)
C79 0.030(3) 0.038(3) 0.026(2) -0.007(2) 0.004(2) -0.001(2)
C80 0.032(3) 0.040(3) 0.037(3) -0.010(3) 0.002(2) -0.003(3)
N4 0.039(3) 0.030(2) 0.033(2) 0.003(2) 0.003(2) -0.003(2)
C81 0.027(3) 0.036(3) 0.024(2) -0.003(2) 0.006(2) -0.001(2)
C82 0.029(3) 0.034(3) 0.026(2) 0.005(2) 0.003(2) 0.010(2)
C83 0.028(3) 0.040(3) 0.029(3) -0.006(2) 0.008(2) 0.004(2)
C84 0.031(3) 0.032(3) 0.028(2) 0.004(2) 0.004(2) -0.004(2)
C85 0.031(3) 0.032(3) 0.030(3) 0.006(2) 0.010(2) 0.002(2)
C86 0.030(3) 0.029(3) 0.021(2) 0.003(2) 0.004(2) 0.007(2)
C87 0.038(3) 0.040(3) 0.031(3) 0.006(2) -0.002(2) 0.000(3)
C88 0.183(10) 0.063(6) 0.131(8) 0.006(6) -0.120(8) -0.028(7)
C89 0.068(6) 0.301(15) 0.073(6) -0.042(8) -0.014(5) 0.088(8)
C90 0.094(7) 0.180(11) 0.072(6) 0.073(7) -0.033(5) -0.029(7)
C91 0.029(3) 0.033(3) 0.033(3) 0.002(2) 0.009(2) -0.003(2)
C92 0.026(3) 0.051(4) 0.038(3) 0.001(3) 0.005(2) -0.008(3)
C93 0.027(3) 0.049(4) 0.044(3) 0.008(3) 0.013(2) -0.001(3)
C94 0.044(4) 0.062(4) 0.041(3) 0.017(3) 0.016(3) -0.007(3)
C95 0.038(3) 0.040(3) 0.033(3) 0.005(2) 0.016(2) 0.012(3)
C96 0.025(3) 0.034(3) 0.029(3) -0.001(2) 0.008(2) -0.001(2)
C97 0.040(4) 0.075(5) 0.055(4) 0.024(4) 0.014(3) -0.001(3)
C98 0.050(5) 0.213(12) 0.176(11) 0.111(9) 0.060(6) 0.014(6)
C99 0.042(5) 0.169(11) 0.115(9) 0.044(8) 0.002(5) -0.016(6)
C100 0.087(7) 0.163(12) 0.117(9) 0.050(8) 0.064(7) 0.025(7)
O5 0.035(2) 0.036(2) 0.0313(19) -0.0022(16) 0.0085(16) -0.0035(17)
O6 0.0278(19) 0.034(2) 0.0252(17) 0.0050(15) 0.0030(14) -0.0001(16)
O7 0.0235(18) 0.034(2) 0.0262(17) 0.0017(14) 0.0079(14) -0.0001(15)
O8 0.032(2) 0.032(2) 0.037(2) 0.0028(16) 0.0144(16) 0.0005(16)
N5 0.036(3) 0.039(3) 0.029(2) 0.000(2) 0.0098(19) 0.003(2)
C101 0.037(3) 0.041(3) 0.030(3) -0.002(2) 0.010(2) 0.003(3)
C102 0.045(4) 0.051(4) 0.042(3) -0.005(3) 0.011(3) 0.005(3)
C103 0.043(4) 0.048(4) 0.059(4) 0.007(3) 0.009(3) -0.009(3)
C104 0.048(4) 0.040(3) 0.038(3) 0.004(3) 0.013(3) -0.003(3)
C105 0.061(4) 0.046(4) 0.033(3) 0.001(3) 0.010(3) 0.000(3)
O9 0.056(3) 0.051(3) 0.053(3) -0.008(2) 0.030(2) -0.013(2)
C106 0.049(4) 0.038(3) 0.037(3) -0.007(3) 0.012(3) 0.002(3)
C107 0.030(3) 0.049(3) 0.035(3) 0.004(3) 0.004(2) 0.002(3)
N6 0.045(3) 0.036(3) 0.025(2) -0.0032(19) 0.010(2) -0.002(2)
C108 0.037(3) 0.047(3) 0.030(3) -0.003(2) 0.014(2) 0.004(3)
C109 0.040(3) 0.051(4) 0.044(3) -0.007(3) 0.016(3) -0.005(3)
C110 0.043(3) 0.046(4) 0.050(4) 0.002(3) 0.009(3) 0.009(3)
C111 0.051(4) 0.034(3) 0.040(3) 0.006(3) 0.008(3) 0.007(3)
C112 0.056(4) 0.039(3) 0.040(3) 0.004(3) 0.015(3) -0.006(3)
O10 0.069(3) 0.052(3) 0.034(2) -0.001(2) 0.000(2) 0.006(2)
C113 0.038(3) 0.056(4) 0.040(3) -0.005(3) 0.008(3) -0.002(3)
C114 0.045(3) 0.055(4) 0.025(3) -0.007(3) 0.007(2) 0.008(3)
C115 0.110(14) 0.068(10) 0.24(3) 0.060(13) 0.110(16) 0.040(10)
C116 0.140(14) 0.035(6) 0.052(7) -0.002(5) 0.016(8) -0.008(8)
O11C 0.018(3) 0.039(4) 0.045(4) 0.002(3) 0.001(3) 0.006(3)
C117 0.094(12) 0.019(6) 0.24(2) 0.025(9) 0.011(14) 0.027(7)
C118 0.141(17) 0.040(8) 0.53(5) 0.003(17) 0.25(3) 0.009(10)
C119 0.085(10) 0.057(8) 0.093(11) -0.028(8) 0.002(9) 0.021(8)
C120 0.129(16) 0.042(8) 0.147(17) -0.019(9) 0.083(14) -0.015(9)
O12C 0.103(9) 0.053(6) 0.149(11) -0.018(6) 0.049(8) -0.001(6)
C121 0.060(9) 0.056(8) 0.098(12) 0.019(8) -0.012(8) -0.016(6)
C122 0.078(10) 0.039(8) 0.158(17) -0.040(9) -0.071(11) 0.028(7)
C123 0.023(6) 0.039(7) 0.061(8) -0.022(6) 0.014(6) -0.008(6)
C124 0.187(19) 0.124(17) 0.159(18) -0.003(13) 0.009(13) -0.018(13)
O11D 0.064(7) 0.045(6) 0.086(8) 0.003(6) 0.000(6) -0.028(6)
C125 0.103(14) 0.141(16) 0.139(16) 0.047(12) 0.038(12) -0.005(12)
C126 0.105(12) 0.075(11) 0.073(10) -0.031(9) 0.050(9) -0.031(9)
C127 0.034(10) 0.067(14) 0.15(2) -0.046(14) 0.030(12) -0.030(10)
C128 0.55(9) 0.29(5) 0.31(6) -0.27(5) -0.41(7) 0.39(7)
O12D 0.225(19) 0.114(14) 0.179(18) 0.006(14) 0.006(15) 0.021(14)
C129 0.036(10) 0.188(19) 0.127(17) -0.019(15) 0.052(11) 0.026(11)
C130 0.103(15) 0.085(14) 0.153(18) 0.017(14) -0.071(13) -0.019(12)

loop_
_atom_type_symbol
_atom_type_description
_atom_type_scat_dispersion_real
_atom_type_scat_dispersion_imag
_atom_type_scat_source
C C 0.0033 0.0016 'International Tables Vol C Tables 4.2.6.8 and 6.1.1.4'
H H 0.0000 0.0000 'International Tables Vol C Tables 4.2.6.8 and 6.1.1.4'
B B 0.0013 0.0007 'International Tables Vol C Tables 4.2.6.8 and 6.1.1.4'
N N 0.0061 0.0033 'International Tables Vol C Tables 4.2.6.8 and 6.1.1.4'
O O 0.0106 0.0060 'International Tables Vol C Tables 4.2.6.8 and 6.1.1.4'

loop_
_geom_angle_atom_site_label_1
_geom_angle_atom_site_label_2
_geom_angle_atom_site_label_3
_geom_angle
O1 C1 C2 123.7(5)
O1 C1 C6 117.2(5)
C2 C1 C6 118.9(5)
C3 C2 C1 119.5(5)
C3 C2 C11 119.3(5)
C1 C2 C11 121.2(5)
C2 C3 C4 123.8(5)
C2 C3 H3 118.1
C4 C3 H3 118.1
C3 C4 C5 116.3(5)
C3 C4 C7 123.2(5)
C5 C4 C7 120.5(5)
C6 C5 C4 121.1(5)
C6 C5 H5 119.5
C4 C5 H5 119.5
C5 C6 C1 120.5(5)
C5 C6 H6 119.8
C1 C6 H6 119.8
C10B C7 C4 116.8(8)
C10B C7 C8A 130.6(9)
C4 C7 C8A 112.6(7)
C10B C7 C9A 53.3(10)
C4 C7 C9A 108.3(7)
C8A C7 C9A 111.4(11)
C10B C7 C8B 108.5(11)
C4 C7 C8B 108.5(7)
C8A C7 C8B 52.2(10)
C9A C7 C8B 143.2(8)
C10B C7 C10A 55.3(10)
C4 C7 C10A 109.7(7)
C8A C7 C10A 106.8(11)
C9A C7 C10A 108.0(10)
C8B C7 C10A 59.0(9)
C10B C7 C9B 108.4(11)
C4 C7 C9B 108.1(7)
C8A C7 C9B 54.8(10)
C9A C7 C9B 61.4(10)
C8B C7 C9B 106.0(9)
C10A C7 C9B 142.2(9)
C7 C8A H8A 109.5
C7 C8A H8A0 109.5
C7 C8A H8A1 109.5
C7 C9A H9A 109.5
C7 C9A H9A0 109.5
C7 C9A H9A1 109.5
C7 C10A H10A 109.5
C7 C10A H10B 109.5
C7 C10A H10C 109.5
C7 C8B H8B 109.5
C7 C8B H8B0 109.5
H8B C8B H8B0 109.5
C7 C8B H8B1 109.5
H8B C8B H8B1 109.5
H8B0 C8B H8B1 109.5
C7 C9B H9B 109.5
C7 C9B H9B0 109.5
H9B C9B H9B0 109.5
C7 C9B H9B1 109.5
H9B C9B H9B1 109.5
H9B0 C9B H9B1 109.5
C7 C10B H10D 109.5
C7 C10B H10E 109.5
H10D C10B H10E 109.5
C7 C10B H10F 109.5
H10D C10B H10F 109.5
H10E C10B H10F 109.5
C16 C11 C12 120.7(5)
C16 C11 C2 119.2(5)
C12 C11 C2 119.6(5)
O2 C12 C11 119.0(4)
O2 C12 C13 121.2(5)
C11 C12 C13 119.6(5)
C14 C13 C12 116.9(5)
C14 C13 C21 120.5(5)
C12 C13 C21 122.7(5)
C15 C14 C13 124.7(5)
C15 C14 H14 117.7
C13 C14 H14 117.7
C14 C15 C16 116.8(5)
C14 C15 C17 122.6(5)
C16 C15 C17 120.4(5)
C11 C16 C15 121.0(5)
C11 C16 H16 119.5
C15 C16 H16 119.5
C19 C17 C18 108.4(9)
C19 C17 C20 113.3(9)
C18 C17 C20 102.5(8)
C19 C17 C15 110.0(6)
C18 C17 C15 111.5(6)
C20 C17 C15 111.0(5)
C17 C18 H18 109.5
C17 C18 H18A 109.5
H18 C18 H18A 109.5
C17 C18 H18B 109.5
H18 C18 H18B 109.5
H18A C18 H18B 109.5
C17 C19 H19 109.5
C17 C19 H19A 109.5
H19 C19 H19A 109.5
C17 C19 H19B 109.5
H19 C19 H19B 109.5
H19A C19 H19B 109.5
C17 C20 H20 109.5
C17 C20 H20A 109.5
H20 C20 H20A 109.5
C17 C20 H20B 109.5
H20 C20 H20B 109.5
H20A C20 H20B 109.5
C25 C21 C22 113.9(5)
C25 C21 C13 125.0(5)
C22 C21 C13 120.9(5)
C23 C22 C21 120.9(5)
C23 C22 H22 119.6
C21 C22 H22 119.6
N1 C23 C22 124.5(5)
N1 C23 C26 113.4(4)
C22 C23 C26 122.0(5)
C24 N1 C23 114.5(5)
N1 C24 C25 125.6(5)
N1 C24 H24 117.2
C25 C24 H24 117.2
C24 C25 C21 120.4(5)
C24 C25 H25 119.8
C21 C25 H25 119.8
N2 C26 C27 123.3(5)
N2 C26 C23 118.9(5)
C27 C26 C23 117.8(5)
C26 C27 C28 122.5(5)
C26 C27 H27 118.8
C28 C27 H27 118.8
C27 C28 C29 114.8(5)
C27 C28 C31 119.1(5)
C29 C28 C31 126.1(5)
C30 C29 C28 119.6(5)
C30 C29 H29 120.2
C28 C29 H29 120.2
N2 C30 C29 125.3(5)
N2 C30 H30 117.4
C29 C30 H30 117.4
C26 N2 C30 114.6(4)
C36 C31 C32 118.1(5)
C36 C31 C28 117.9(4)
C32 C31 C28 123.8(5)
O3 C32 C33 123.6(5)
O3 C32 C31 117.0(5)
C33 C32 C31 119.2(5)
C32 C33 C34 119.8(5)
C32 C33 C41 122.2(5)
C34 C33 C41 118.0(4)
C33 C34 C35 122.0(5)
C33 C34 H34 119.0
C35 C34 H34 119.0
C36 C35 C34 117.0(5)
C36 C35 C37 119.2(5)
C34 C35 C37 123.8(5)
C35 C36 C31 123.6(5)
C35 C36 H36 118.2
C31 C36 H36 118.2
C39 C37 C38 109.7(6)
C39 C37 C35 111.8(5)
C38 C37 C35 111.6(5)
C39 C37 C40 107.6(6)
C38 C37 C40 106.2(6)
C35 C37 C40 109.8(5)
C37 C38 H38 109.5
C37 C38 H38A 109.5
H38 C38 H38A 109.5
C37 C38 H38B 109.5
H38 C38 H38B 109.5
H38A C38 H38B 109.5
C37 C39 H39 109.5
C37 C39 H39A 109.5
H39 C39 H39A 109.5
C37 C39 H39B 109.5
H39 C39 H39B 109.5
H39A C39 H39B 109.5
C37 C40 H40 109.5
C37 C40 H40A 109.5
H40 C40 H40A 109.5
C37 C40 H40B 109.5
H40 C40 H40B 109.5
H40A C40 H40B 109.5
C46 C41 C42 117.1(5)
C46 C41 C33 122.5(4)
C42 C41 C33 120.3(5)
C43 C42 C41 123.9(5)
C43 C42 H42 118.1
C41 C42 H42 118.1
C44 C43 C42 116.9(5)
C44 C43 C47 121.1(5)
C42 C43 C47 121.8(6)
C43 C44 C45 122.0(5)
C43 C44 H44 119.0
C45 C44 H44 119.0
C44 C45 C46 119.2(5)
C44 C45 H45 120.4
C46 C45 H45 120.4
O4 C46 C41 122.2(5)
O4 C46 C45 117.1(5)
C41 C46 C45 120.7(5)
C50 C47 C49 109.8(7)
C50 C47 C48 108.2(8)
C49 C47 C48 106.2(9)
C50 C47 C43 110.7(5)
C49 C47 C43 109.2(6)
C48 C47 C43 112.6(6)
C47 C48 H48 109.5
C47 C48 H48A 109.5
H48 C48 H48A 109.5
C47 C48 H48B 109.5
H48 C48 H48B 109.5
H48A C48 H48B 109.5
C47 C49 H49 109.5
C47 C49 H49A 109.5
H49 C49 H49A 109.5
C47 C49 H49B 109.5
H49 C49 H49B 109.5
H49A C49 H49B 109.5
C47 C50 H50 109.5
C47 C50 H50A 109.5
H50 C50 H50A 109.5
C47 C50 H50B 109.5
H50 C50 H50B 109.5
H50A C50 H50B 109.5
C1 O1 B1 121.9(4)
C12 O2 B1 121.2(4)
C32 O3 B2 126.9(4)
C46 O4 B2 119.6(4)
O5 B1 O6 114.7(5)
O5 B1 O2 102.0(4)
O6 B1 O2 114.5(4)
O5 B1 O1 113.0(4)
O6 B1 O1 101.8(4)
O2 B1 O1 111.2(5)
O7 B2 O8 113.1(4)
O7 B2 O4 101.6(4)
O8 B2 O4 113.7(4)
O7 B2 O3 114.7(4)
O8 B2 O3 101.0(4)
O4 B2 O3 113.2(4)
O5 C51 C56 118.6(5)
O5 C51 C52 121.1(5)
C56 C51 C52 120.1(5)
C51 C52 C53 117.9(5)
C51 C52 C61 122.1(5)
C53 C52 C61 119.8(5)
C54 C53 C52 123.6(5)
C54 C53 H53 118.2
C52 C53 H53 118.2
C53 C54 C55 117.2(5)
C53 C54 C57 123.0(6)
C55 C54 C57 119.8(5)
C54 C55 C56 120.5(5)
C54 C55 H55 119.8
C56 C55 H55 119.8
C51 C56 C55 120.7(5)
C51 C56 H56 119.7
C55 C56 H56 119.7
C58 C57 C60 115.9(9)
C58 C57 C54 113.0(6)
C60 C57 C54 112.3(5)
C58 C57 C59 103.0(11)
C60 C57 C59 104.0(8)
C54 C57 C59 107.3(7)
C57 C58 H58 109.5
C57 C58 H58A 109.5
H58 C58 H58A 109.5
C57 C58 H58B 109.5
H58 C58 H58B 109.5
H58A C58 H58B 109.5
C57 C59 H59 109.5
C57 C59 H59A 109.5
H59 C59 H59A 109.5
C57 C59 H59B 109.5
H59 C59 H59B 109.5
H59A C59 H59B 109.5
C57 C60 H60 109.5
C57 C60 H60A 109.5
H60 C60 H60A 109.5
C57 C60 H60B 109.5
H60 C60 H60B 109.5
H60A C60 H60B 109.5
C62 C61 C66 119.3(5)
C62 C61 C52 118.9(4)
C66 C61 C52 121.7(4)
C63 C62 C61 122.9(5)
C63 C62 H62 118.5
C61 C62 H62 118.5
C64 C63 C62 116.8(5)
C64 C63 C67 119.7(5)
C62 C63 C67 123.3(5)
C63 C64 C65 123.1(5)
C63 C64 H64 118.4
C65 C64 H64 118.4
C64 C65 C66 119.0(5)
C64 C65 C71 116.8(4)
C66 C65 C71 124.1(5)
O6 C66 C65 118.3(4)
O6 C66 C61 122.8(4)
C65 C66 C61 118.9(5)
C68 C67 C69 110.2(8)
C68 C67 C70 108.8(7)
C69 C67 C70 104.7(9)
C68 C67 C63 113.9(5)
C69 C67 C63 109.5(6)
C70 C67 C63 109.3(6)
C67 C68 H68 109.5
C67 C68 H68A 109.5
H68 C68 H68A 109.5
C67 C68 H68B 109.5
H68 C68 H68B 109.5
H68A C68 H68B 109.5
C67 C69 H69 109.5
C67 C69 H69A 109.5
H69 C69 H69A 109.5
C67 C69 H69B 109.5
H69 C69 H69B 109.5
H69A C69 H69B 109.5
C67 C70 H70 109.5
C67 C70 H70A 109.5
H70 C70 H70A 109.5
C67 C70 H70B 109.5
H70 C70 H70B 109.5
H70A C70 H70B 109.5
C72 C71 C75 116.1(5)
C72 C71 C65 118.3(5)
C75 C71 C65 125.6(5)
C73 C72 C71 122.1(5)
C73 C72 H72 118.9
C71 C72 H72 118.9
N3 C73 C72 122.3(5)
N3 C73 C76 120.5(5)
C72 C73 C76 117.1(5)
C74 N3 C73 114.9(5)
N3 C74 C75 126.1(5)
N3 C74 H74 117.0
C75 C74 H74 117.0
C74 C75 C71 118.4(5)
C74 C75 H75 120.8
C71 C75 H75 120.8
N4 C76 C77 123.6(5)
N4 C76 C73 114.5(5)
C77 C76 C73 121.8(5)
C76 C77 C78 120.1(5)
C76 C77 H77 119.9
C78 C77 H77 119.9
C79 C78 C77 115.9(5)
C79 C78 C81 123.3(5)
C77 C78 C81 120.7(5)
C78 C79 C80 118.6(5)
C78 C79 H79 120.7
C80 C79 H79 120.7
N4 C80 C79 126.3(5)
N4 C80 H80 116.9
C79 C80 H80 116.9
C80 N4 C76 115.2(5)
C82 C81 C86 118.9(5)
C82 C81 C78 118.9(5)
C86 C81 C78 122.2(4)
C81 C82 C83 123.0(5)
C81 C82 H82 118.5
C83 C82 H82 118.5
C84 C83 C82 117.0(5)
C84 C83 C87 121.3(5)
C82 C83 C87 121.6(5)
C83 C84 C85 121.8(5)
C83 C84 H84 119.1
C85 C84 H84 119.1
C84 C85 C86 119.6(4)
C84 C85 C91 119.7(5)
C86 C85 C91 120.6(4)
O7 C86 C81 121.6(5)
O7 C86 C85 118.8(4)
C81 C86 C85 119.3(4)
C89 C87 C88 107.0(10)
C89 C87 C90 109.7(9)
C88 C87 C90 106.6(9)
C89 C87 C83 109.1(6)
C88 C87 C83 111.1(5)
C90 C87 C83 113.1(6)
C87 C88 H88 109.5
C87 C88 H88A 109.5
H88 C88 H88A 109.5
C87 C88 H88B 109.5
H88 C88 H88B 109.5
H88A C88 H88B 109.5
C87 C89 H89 109.5
C87 C89 H89A 109.5
H89 C89 H89A 109.5
C87 C89 H89B 109.5
H89 C89 H89B 109.5
H89A C89 H89B 109.5
C87 C90 H90 109.5
C87 C90 H90A 109.5
H90 C90 H90A 109.5
C87 C90 H90B 109.5
H90 C90 H90B 109.5
H90A C90 H90B 109.5
C96 C91 C92 117.3(5)
C96 C91 C85 123.7(5)
C92 C91 C85 119.0(5)
C93 C92 C91 124.1(6)
C93 C92 H92 118.0
C91 C92 H92 118.0
C92 C93 C94 115.8(5)
C92 C93 C97 121.0(5)
C94 C93 C97 123.2(5)
C95 C94 C93 122.5(5)
C95 C94 H94 118.8
C93 C94 H94 118.8
C94 C95 C96 120.4(5)
C94 C95 H95 119.8
C96 C95 H95 119.8
O8 C96 C91 121.1(5)
O8 C96 C95 118.7(5)
C91 C96 C95 120.0(5)
C98 C97 C99 115.0(9)
C98 C97 C93 113.3(6)
C99 C97 C93 112.0(7)
C98 C97 C100 104.0(9)
C99 C97 C100 103.6(8)
C93 C97 C100 107.9(6)
C97 C98 H98 109.5
C97 C98 H98A 109.5
H98 C98 H98A 109.5
C97 C98 H98B 109.5
H98 C98 H98B 109.5
H98A C98 H98B 109.5
C97 C99 H99 109.5
C97 C99 H99A 109.5
H99 C99 H99A 109.5
C97 C99 H99B 109.5
H99 C99 H99B 109.5
H99A C99 H99B 109.5
C97 C100 H100 109.5
C97 C100 H101 109.5
H100 C100 H101 109.5
C97 C100 H102 109.5
H100 C100 H102 109.5
H101 C100 H102 109.5
C51 O5 B1 120.6(4)
C66 O6 B1 127.1(4)
C86 O7 B2 120.5(4)
C96 O8 B2 122.5(4)
C106 N5 C107 108.0(4)
C106 N5 C104 110.7(4)
C107 N5 C104 110.6(5)
C106 N5 C101 111.7(4)
C107 N5 C101 113.2(4)
C104 N5 C101 102.6(4)
C105 C101 N5 116.3(5)
C105 C101 C102 114.3(5)
N5 C101 C102 102.9(4)
C105 C101 H103 107.6
N5 C101 H103 107.6
C102 C101 H103 107.6
C101 C102 C103 106.3(5)
C101 C102 H104 110.5
C103 C102 H104 110.5
C101 C102 H105 110.5
C103 C102 H105 110.5
H104 C102 H105 108.7
C104 C103 C102 104.6(5)
C104 C103 H106 110.8
C102 C103 H106 110.8
C104 C103 H107 110.8
C102 C103 H107 110.8
H106 C103 H107 108.9
N5 C104 C103 106.2(5)
N5 C104 H108 110.5
C103 C104 H108 110.5
N5 C104 H109 110.5
C103 C104 H109 110.5
H108 C104 H109 108.7
O9 C105 C101 112.5(5)
O9 C105 H110 109.1
C101 C105 H110 109.1
O9 C105 H111 109.1
C101 C105 H111 109.1
H110 C105 H111 107.8
C105 O9 H9 109.5
N5 C106 H112 109.5
N5 C106 H113 109.5
H112 C106 H113 109.5
N5 C106 H114 109.5
H112 C106 H114 109.5
H113 C106 H114 109.5
N5 C107 H115 109.5
N5 C107 H116 109.5
H115 C107 H116 109.5
N5 C107 H117 109.5
H115 C107 H117 109.5
H116 C107 H117 109.5
C111 N6 C113 110.1(5)
C111 N6 C114 110.2(4)
C113 N6 C114 107.8(4)
C111 N6 C108 103.0(4)
C113 N6 C108 113.4(4)
C114 N6 C108 112.3(5)
C112 C108 C109 113.9(5)
C112 C108 N6 115.9(5)
C109 C108 N6 102.6(4)
C112 C108 H118 108.0
C109 C108 H118 108.0
N6 C108 H118 108.0
C108 C109 C110 106.5(5)
C108 C109 H119 110.4
C110 C109 H119 110.4
C108 C109 H120 110.4
C110 C109 H120 110.4
H119 C109 H120 108.6
C111 C110 C109 105.1(5)
C111 C110 H121 110.7
C109 C110 H121 110.7
C111 C110 H122 110.7
C109 C110 H122 110.7
H121 C110 H122 108.8
N6 C111 C110 104.9(5)
N6 C111 H123 110.8
C110 C111 H123 110.8
N6 C111 H124 110.8
C110 C111 H124 110.8
H123 C111 H124 108.9
O10 C112 C108 112.1(5)
O10 C112 H125 109.2
C108 C112 H125 109.2
O10 C112 H126 109.2
C108 C112 H126 109.2
H125 C112 H126 107.9
C112 O10 H10 109.5
N6 C113 H127 109.5
N6 C113 H128 109.5
H127 C113 H128 109.5
N6 C113 H129 109.5
H127 C113 H129 109.5
H128 C113 H129 109.5
N6 C114 H130 109.5
N6 C114 H131 109.5
H130 C114 H131 109.5
N6 C114 H132 109.5
H130 C114 H132 109.5
H131 C114 H132 109.5
C116 C115 H133 109.5
C116 C115 H134 109.5
H133 C115 H134 109.5
C116 C115 H135 109.5
H133 C115 H135 109.5
H134 C115 H135 109.5
O11C C116 C115 115.7(13)
O11C C116 H136 108.4
C115 C116 H136 108.4
O11C C116 H137 108.4
C115 C116 H137 108.4
H136 C116 H137 107.4
C116 O11C C117 117.3(13)
O11C C117 C118 119.9(15)
O11C C117 H138 107.4
C118 C117 H138 107.4
O11C C117 H139 107.4
C118 C117 H139 107.4
H138 C117 H139 106.9
C117 C118 H140 109.5
C117 C118 H141 109.5
H140 C118 H141 109.5
C117 C118 H142 109.5
H140 C118 H142 109.5
H141 C118 H142 109.5
C120 C119 H143 109.5
C120 C119 H144 109.5
H143 C119 H144 109.5
C120 C119 H145 109.5
H143 C119 H145 109.5
H144 C119 H145 109.5
C119 C120 O12C 110.3(14)
C119 C120 H146 109.6
O12C C120 H146 109.6
C119 C120 H147 109.6
O12C C120 H147 109.6
H146 C120 H147 108.1
C120 O12C C121 112.1(13)
C122 C121 O12C 102.8(13)
C122 C121 H148 111.2
O12C C121 H148 111.2
C122 C121 H149 111.2
O12C C121 H149 111.2
H148 C121 H149 109.1
C121 C122 H150 109.5
C121 C122 H151 109.5
H150 C122 H151 109.5
C121 C122 H152 109.5
H150 C122 H152 109.5
H151 C122 H152 109.5
C124 C123 H153 109.5
C124 C123 H154 109.5
H153 C123 H154 109.5
C124 C123 H155 109.5
H153 C123 H155 109.5
H154 C123 H155 109.5
O11D C124 C123 97.8(16)
O11D C124 H156 112.2
C123 C124 H156 112.2
O11D C124 H157 112.2
C123 C124 H157 112.2
H156 C124 H157 109.8
C124 O11D C125 175(2)
O11D C125 C126 83.0(16)
O11D C125 H158 114.8
C126 C125 H158 114.8
O11D C125 H159 114.8
C126 C125 H159 114.8
H158 C125 H159 111.9
C125 C126 H160 109.5
C125 C126 H161 109.5
H160 C126 H161 109.5
C125 C126 H162 109.5
H160 C126 H162 109.5
H161 C126 H162 109.5
O12D C128 C127 103.9(16)
O12D C128 H166 111.0
C127 C128 H166 111.0
O12D C128 H167 111.0
C127 C128 H167 111.0
H166 C128 H167 109.0
C128 O12D C129 117(2)
O12D C129 C130 167(2)
O12D C129 H168 94.1
C130 C129 H168 94.1
O12D C129 H169 94.1
C130 C129 H169 94.1
H168 C129 H169 103.1
C129 C130 H170 109.5
C129 C130 H171 109.5
H170 C130 H171 109.5
C129 C130 H172 109.5
H170 C130 H172 109.5
H171 C130 H172 109.5

loop_
_geom_bond_atom_site_label_1
_geom_bond_atom_site_label_2
_geom_bond_distance
C1 O1 1.382(6)
C1 C2 1.400(8)
C1 C6 1.401(7)
C2 C3 1.374(7)
C2 C11 1.503(7)
C3 C4 1.376(8)
C3 H3 0.9500
C4 C5 1.433(8)
C4 C7 1.519(8)
C5 C6 1.379(7)
C5 H5 0.9500
C6 H6 0.9500
C7 C10B 1.494(15)
C7 C8A 1.542(18)
C7 C9A 1.567(19)
C7 C8B 1.568(17)
C7 C10A 1.573(17)
C7 C9B 1.59(2)
C8A H8A 0.9800
C8A H8A0 0.9800
C8A H8A1 0.9800
C9A H9A 0.9800
C9A H9A0 0.9800
C9A H9A1 0.9800
C10A H10A 0.9800
C10A H10B 0.9800
C10A H10C 0.9800
C8B H8B 0.9800
C8B H8B0 0.9800
C8B H8B1 0.9800
C9B H9B 0.9800
C9B H9B0 0.9800
C9B H9B1 0.9800
C10B H10D 0.9800
C10B H10E 0.9800
C10B H10F 0.9800
C11 C16 1.383(7)
C11 C12 1.411(7)
C12 O2 1.369(6)
C12 C13 1.420(7)
C13 C14 1.407(7)
C13 C21 1.461(7)
C14 C15 1.378(8)
C14 H14 0.9500
C15 C16 1.421(8)
C15 C17 1.531(8)
C16 H16 0.9500
C17 C19 1.481(11)
C17 C18 1.498(11)
C17 C20 1.502(11)
C18 H18 0.9800
C18 H18A 0.9800
C18 H18B 0.9800
C19 H19 0.9800
C19 H19A 0.9800
C19 H19B 0.9800
C20 H20 0.9800
C20 H20A 0.9800
C20 H20B 0.9800
C21 C25 1.402(7)
C21 C22 1.431(8)
C22 C23 1.372(7)
C22 H22 0.9500
C23 N1 1.356(7)
C23 C26 1.504(7)
N1 C24 1.335(7)
C24 C25 1.388(8)
C24 H24 0.9500
C25 H25 0.9500
C26 N2 1.356(7)
C26 C27 1.371(7)
C27 C28 1.390(7)
C27 H27 0.9500
C28 C29 1.412(8)
C28 C31 1.468(7)
C29 C30 1.376(8)
C29 H29 0.9500
C30 N2 1.359(7)
C30 H30 0.9500
C31 C36 1.401(7)
C31 C32 1.421(7)
C32 O3 1.354(6)
C32 C33 1.391(7)
C33 C34 1.398(7)
C33 C41 1.498(7)
C34 C35 1.398(8)
C34 H34 0.9500
C35 C36 1.370(8)
C35 C37 1.535(8)
C36 H36 0.9500
C37 C39 1.516(10)
C37 C38 1.535(10)
C37 C40 1.549(10)
C38 H38 0.9800
C38 H38A 0.9800
C38 H38B 0.9800
C39 H39 0.9800
C39 H39A 0.9800
C39 H39B 0.9800
C40 H40 0.9800
C40 H40A 0.9800
C40 H40B 0.9800
C41 C46 1.389(7)
C41 C42 1.397(7)
C42 C43 1.391(8)
C42 H42 0.9500
C43 C44 1.375(8)
C43 C47 1.556(8)
C44 C45 1.390(8)
C44 H44 0.9500
C45 C46 1.404(7)
C45 H45 0.9500
C46 O4 1.371(6)
C47 C50 1.485(9)
C47 C49 1.488(12)
C47 C48 1.504(12)
C48 H48 0.9800
C48 H48A 0.9800
C48 H48B 0.9800
C49 H49 0.9800
C49 H49A 0.9800
C49 H49B 0.9800
C50 H50 0.9800
C50 H50A 0.9800
C50 H50B 0.9800
O1 B1 1.483(7)
O2 B1 1.481(7)
O3 B2 1.488(6)
O4 B2 1.471(7)
B1 O5 1.442(7)
B1 O6 1.461(7)
B2 O7 1.468(7)
B2 O8 1.471(7)
C51 O5 1.357(6)
C51 C56 1.377(7)
C51 C52 1.407(7)
C52 C53 1.407(8)
C52 C61 1.489(7)
C53 C54 1.382(8)
C53 H53 0.9500
C54 C55 1.407(8)
C54 C57 1.530(8)
C55 C56 1.415(8)
C55 H55 0.9500
C56 H56 0.9500
C57 C58 1.401(12)
C57 C60 1.485(11)
C57 C59 1.573(14)
C58 H58 0.9800
C58 H58A 0.9800
C58 H58B 0.9800
C59 H59 0.9800
C59 H59A 0.9800
C59 H59B 0.9800
C60 H60 0.9800
C60 H60A 0.9800
C60 H60B 0.9800
C61 C62 1.402(8)
C61 C66 1.415(7)
C62 C63 1.389(8)
C62 H62 0.9500
C63 C64 1.387(7)
C63 C67 1.529(8)
C64 C65 1.407(7)
C64 H64 0.9500
C65 C66 1.413(7)
C65 C71 1.488(7)
C66 O6 1.345(6)
C67 C68 1.482(9)
C67 C69 1.500(12)
C67 C70 1.521(11)
C68 H68 0.9800
C68 H68A 0.9800
C68 H68B 0.9800
C69 H69 0.9800
C69 H69A 0.9800
C69 H69B 0.9800
C70 H70 0.9800
C70 H70A 0.9800
C70 H70B 0.9800
C71 C72 1.385(7)
C71 C75 1.393(8)
C72 C73 1.382(7)
C72 H72 0.9500
C73 N3 1.352(7)
C73 C76 1.487(7)
N3 C74 1.348(7)
C74 C75 1.383(7)
C74 H74 0.9500
C75 H75 0.9500
C76 N4 1.343(7)
C76 C77 1.388(7)
C77 C78 1.418(7)
C77 H77 0.9500
C78 C79 1.388(7)
C78 C81 1.492(7)
C79 C80 1.395(8)
C79 H79 0.9500
C80 N4 1.326(7)
C80 H80 0.9500
C81 C82 1.387(7)
C81 C86 1.409(7)
C82 C83 1.403(8)
C82 H82 0.9500
C83 C84 1.394(7)
C83 C87 1.540(7)
C84 C85 1.401(7)
C84 H84 0.9500
C85 C86 1.410(7)
C85 C91 1.508(7)
C86 O7 1.354(6)
C87 C89 1.452(11)
C87 C88 1.466(10)
C87 C90 1.489(11)
C88 H88 0.9800
C88 H88A 0.9800
C88 H88B 0.9800
C89 H89 0.9800
C89 H89A 0.9800
C89 H89B 0.9800
C90 H90 0.9800
C90 H90A 0.9800
C90 H90B 0.9800
C91 C96 1.391(7)
C91 C92 1.400(7)
C92 C93 1.372(8)
C92 H92 0.9500
C93 C94 1.406(9)
C93 C97 1.533(8)
C94 C95 1.349(8)
C94 H94 0.9500
C95 C96 1.392(7)
C95 H95 0.9500
C96 O8 1.376(6)
C97 C98 1.444(12)
C97 C99 1.484(12)
C97 C100 1.600(15)
C98 H98 0.9800
C98 H98A 0.9800
C98 H98B 0.9800
C99 H99 0.9800
C99 H99A 0.9800
C99 H99B 0.9800
C100 H100 0.9800
C100 H101 0.9800
C100 H102 0.9800
N5 C106 1.500(7)
N5 C107 1.502(7)
N5 C104 1.503(8)
N5 C101 1.527(7)
C101 C105 1.501(9)
C101 C102 1.538(8)
C101 H103 1.0000
C102 C103 1.543(9)
C102 H104 0.9900
C102 H105 0.9900
C103 C104 1.532(8)
C103 H106 0.9900
C103 H107 0.9900
C104 H108 0.9900
C104 H109 0.9900
C105 O9 1.407(8)
C105 H110 0.9900
C105 H111 0.9900
O9 H9 0.8400
C106 H112 0.9800
C106 H113 0.9800
C106 H114 0.9800
C107 H115 0.9800
C107 H116 0.9800
C107 H117 0.9800
N6 C111 1.497(7)
N6 C113 1.512(7)
N6 C114 1.513(7)
N6 C108 1.529(7)
C108 C112 1.504(8)
C108 C109 1.518(8)
C108 H118 1.0000
C109 C110 1.537(9)
C109 H119 0.9900
C109 H120 0.9900
C110 C111 1.531(8)
C110 H121 0.9900
C110 H122 0.9900
C111 H123 0.9900
C111 H124 0.9900
C112 O10 1.414(8)
C112 H125 0.9900
C112 H126 0.9900
O10 H10 0.8400
C113 H127 0.9800
C113 H128 0.9800
C113 H129 0.9800
C114 H130 0.9800
C114 H131 0.9800
C114 H132 0.9800
C115 C116 1.391(13)
C115 H133 0.9800
C115 H134 0.9800
C115 H135 0.9800
C116 O11C 1.333(11)
C116 H136 0.9900
C116 H137 0.9900
O11C C117 1.341(12)
C117 C118 1.382(14)
C117 H138 0.9900
C117 H139 0.9900
C118 H140 0.9800
C118 H141 0.9800
C118 H142 0.9800
C119 C120 1.385(13)
C119 H143 0.9800
C119 H144 0.9800
C119 H145 0.9800
C120 O12C 1.428(12)
C120 H146 0.9900
C120 H147 0.9900
O12C C121 1.442(11)
C121 C122 1.388(13)
C121 H148 0.9900
C121 H149 0.9900
C122 H150 0.9800
C122 H151 0.9800
C122 H152 0.9800
C123 C124 1.70(2)
C123 H153 0.9800
C123 H154 0.9800
C123 H155 0.9800
C124 O11D 1.324(13)
C124 H156 0.9900
C124 H157 0.9900
O11D C125 1.332(13)
C125 C126 1.69(2)
C125 H158 0.9900
C125 H159 0.9900
C126 H160 0.9800
C126 H161 0.9800
C126 H162 0.9800
C127 C128 1.69(2)
C127 H173 0.9800
C127 H174 0.9800
C127 H175 0.9800
C128 O12D 1.421(13)
C128 H166 0.9900
C128 H167 0.9900
O12D C129 1.428(13)
C129 C130 1.69(2)
C129 H168 0.9900
C129 H169 0.9900
C130 H170 0.9800
C130 H171 0.9800
C130 H172 0.9800

loop_
_cod_changelog_entry_id
_cod_changelog_entry_author
_cod_changelog_entry_date
_cod_changelog_entry_text
1 'Vaitkus, Antanas' 2022-05-07T06:21:00+03:00
;
 Replaced the '&#x009D;' sequence with a backslash symbol ('\')
 in the value of the '_diffrn_radiation_type' data item.
;
